data_1560439
loop_
_publ_author_name
'Iyer, Abishek K.'
'Yin, Wenlong'
'Stoyko, Stanislav S.'
'Rudyk, Brent W.'
'Mar, Arthur'

_publ_section_title
;
 Quaternary rare-earth sulfides Nd 7 FeInS 13 and Pr 7 CoInS 13
;
_journal_name_full 'Journal of Solid State Chemistry'
_journal_page_first 50
_journal_page_last 54
_journal_paper_doi 10.1016/j.jssc.2017.04.010
_journal_volume 251
_journal_year 2017
_chemical_formula_structural 'Pr7 Co In S13'
_chemical_formula_sum 'Co In Pr7 S13'
_chemical_formula_weight 1576.90
_chemical_name_common 'praseodymium cobalt indium sulfide (7/1/1/13)'
_chemical_name_systematic 'praseodymium cobalt indium sulfide (7/1/1/13)'
_space_group_crystal_system orthorhombic
_space_group_IT_number 62
_space_group_name_Hall '-P 2ac 2n'
_space_group_name_H-M_alt 'P n m a'
_atom_sites_solution_hydrogens .
_cell_angle_alpha 90
_cell_angle_beta 90
_cell_angle_gamma 90
_cell_formula_units_Z 4
_cell_length_a 11.2303(6)
_cell_length_b 3.9876(2)
_cell_length_c 44.506(2)
_cell_measurement_reflns_used 2139
_cell_measurement_temperature 296(2)
_cell_measurement_theta_max 32.32
_cell_measurement_theta_min 4.55
_cell_volume 1993.07(17)
_computing_cell_refinement 'Bruker SAINT 8.34A (Bruker, 2013)'
_computing_data_collection 'Bruker APEX 2 (Bruker, 2008)'
_computing_data_reduction 'Bruker SAINT 8.34A'
_computing_molecular_graphics 'ATOMS 5.1 (Dowty, 1999)'
_computing_publication_material 'SHELXL-2014/7 (Sheldrick, 2014)'
_computing_structure_refinement 'SHELXL-2014/7 (Sheldrick, 2014)'
_computing_structure_solution 'SHELXS-97 (Sheldrick, 2008)'
_diffrn_ambient_temperature 296(2)
_diffrn_measured_fraction_theta_full 1.000
_diffrn_measured_fraction_theta_max 0.985
_diffrn_measurement_device_type 'Bruker PLATFORM/SMART APEX II CCD'
_diffrn_measurement_method '\w and \f scans'
_diffrn_radiation_type MoK\a
_diffrn_radiation_wavelength 0.71073
_diffrn_reflns_av_R_equivalents 0.1254
_diffrn_reflns_av_unetI/netI 0.0758
_diffrn_reflns_Laue_measured_fraction_full 1.000
_diffrn_reflns_Laue_measured_fraction_max 0.985
_diffrn_reflns_limit_h_max 17
_diffrn_reflns_limit_h_min -17
_diffrn_reflns_limit_k_max 6
_diffrn_reflns_limit_k_min -6
_diffrn_reflns_limit_l_max 68
_diffrn_reflns_limit_l_min -68
_diffrn_reflns_number 27381
_diffrn_reflns_point_group_measured_fraction_full 1.000
_diffrn_reflns_point_group_measured_fraction_max 0.985
_diffrn_reflns_theta_full 25.242
_diffrn_reflns_theta_max 33.272
_diffrn_reflns_theta_min 1.830
_diffrn_source 'fine-focus sealed tube'
_exptl_absorpt_coefficient_mu 20.041
_exptl_absorpt_correction_T_max 0.757
_exptl_absorpt_correction_T_min 0.411
_exptl_absorpt_correction_type numerical
_exptl_absorpt_process_details 'SHELXL-2014/7 (Sheldrick, 2014)'
_exptl_crystal_colour grey
_exptl_crystal_density_diffrn 5.255
_exptl_crystal_description prism
_exptl_crystal_F_000 2788
_exptl_crystal_size_max 0.074
_exptl_crystal_size_mid 0.025
_exptl_crystal_size_min 0.021
_refine_diff_density_max 4.549
_refine_diff_density_min -2.684
_refine_diff_density_rms 0.534
_refine_ls_extinction_coef 0.00021(2)
_refine_ls_extinction_expression Fc^*^=kFc[1+0.001xFc^2^\l^3^/sin(2\q)]^-1/4^
_refine_ls_extinction_method 'SHELXL-2014/7 (Sheldrick 2014)'
_refine_ls_goodness_of_fit_ref 1.008
_refine_ls_hydrogen_treatment undef
_refine_ls_matrix_type full
_refine_ls_number_parameters 134
_refine_ls_number_reflns 4241
_refine_ls_number_restraints 0
_refine_ls_restrained_S_all 1.008
_refine_ls_R_factor_all 0.0788
_refine_ls_R_factor_gt 0.0415
_refine_ls_shift/su_max 0.003
_refine_ls_shift/su_mean 0.000
_refine_ls_structure_factor_coef Fsqd
_refine_ls_weighting_details 'w=1/[\s^2^(Fo^2^)+(0.0236P)^2^+23.3190P] where P=(Fo^2^+2Fc^2^)/3'
_refine_ls_weighting_scheme calc
_refine_ls_wR_factor_gt 0.0741
_refine_ls_wR_factor_ref 0.0848
_reflns_Friedel_coverage 0.000
_reflns_Friedel_fraction_full .
_reflns_Friedel_fraction_max .
_reflns_number_gt 2857
_reflns_number_total 4241
_reflns_threshold_expression 'I > 2\s(I)'
_cod_data_source_file mmc5.cif
_cod_data_source_block pnma2
_cod_original_cell_volume 1993.07(18)
_cod_database_code 1560439
_shelx_space_group_comment
;
The symmetry employed for this shelxl refinement is uniquely defined
by the following loop, which should always be used as a source of
symmetry information in preference to the above space-group names.
They are only intended as comments.
;
_shelx_estimated_absorpt_t_min 0.319
_shelx_estimated_absorpt_t_max 0.678

loop_
_space_group_symop_operation_xyz
'x, y, z'
'-x+1/2, -y, z+1/2'
'-x, y+1/2, -z'
'x+1/2, -y+1/2, -z+1/2'
'-x, -y, -z'
'x-1/2, y, -z-1/2'
'x, -y-1/2, z'
'-x-1/2, y-1/2, z-1/2'

loop_
_atom_site_label
_atom_site_type_symbol
_atom_site_fract_x
_atom_site_fract_y
_atom_site_fract_z
_atom_site_U_iso_or_equiv
_atom_site_adp_type
_atom_site_occupancy
_atom_site_site_symmetry_order
_atom_site_calc_flag
_atom_site_refinement_flags_posn
_atom_site_refinement_flags_adp
_atom_site_refinement_flags_occupancy
_atom_site_disorder_assembly
_atom_site_disorder_group
Pr1 Pr 0.00536(6) 0.2500 0.45629(2) 0.01114(13) Uani 1 2 d S T P . .
Pr2 Pr 0.08557(6) 0.2500 0.63070(2) 0.01061(13) Uani 1 2 d S T P . .
Pr3 Pr 0.12493(6) 0.2500 0.79952(2) 0.00949(13) Uani 1 2 d S T P . .
Pr4 Pr 0.22763(6) 0.2500 0.88915(2) 0.01093(13) Uani 1 2 d S T P . .
Pr5 Pr 0.26238(6) 0.2500 0.71664(2) 0.01136(13) Uani 1 2 d S T P . .
Pr6 Pr 0.34514(6) 0.2500 0.47760(2) 0.01230(14) Uani 1 2 d S T P . .
Pr7 Pr 0.35679(7) 0.2500 0.56821(2) 0.01684(15) Uani 1 2 d S T P . .
Co Co 0.06535(14) 0.2500 0.14744(4) 0.0112(3) Uani 1 2 d S T P . .
In In 0.05619(7) 0.2500 0.29450(2) 0.01139(17) Uani 1 2 d S T P . .
S1 S 0.0178(3) 0.2500 0.73899(7) 0.0122(6) Uani 1 2 d S T P . .
S2 S 0.0663(2) 0.2500 0.20164(7) 0.0106(5) Uani 1 2 d S T P . .
S3 S 0.0841(3) 0.2500 0.39269(7) 0.0116(5) Uani 1 2 d S T P . .
S4 S 0.1022(3) 0.2500 0.02110(7) 0.0114(5) Uani 1 2 d S T P . .
S5 S 0.1302(3) 0.2500 0.51729(7) 0.0133(6) Uani 1 2 d S T P . .
S6 S 0.2551(3) 0.2500 0.26447(6) 0.0097(5) Uani 1 2 d S T P . .
S7 S 0.3118(3) 0.2500 0.08729(7) 0.0124(6) Uani 1 2 d S T P . .
S8 S 0.3495(3) 0.2500 0.63272(7) 0.0164(6) Uani 1 2 d S T P . .
S9 S 0.3547(3) 0.2500 0.17660(6) 0.0108(5) Uani 1 2 d S T P . .
S10 S 0.3578(3) 0.2500 0.34699(6) 0.0116(6) Uani 1 2 d S T P . .
S11 S 0.3696(3) 0.2500 0.82863(6) 0.0102(5) Uani 1 2 d S T P . .
S12 S 0.4404(3) 0.2500 0.41800(7) 0.0183(7) Uani 1 2 d S T P . .
S13 S 0.8045(3) 0.2500 0.54863(6) 0.0108(5) Uani 1 2 d S T P . .

loop_
_atom_site_aniso_label
_atom_site_aniso_U_11
_atom_site_aniso_U_22
_atom_site_aniso_U_33
_atom_site_aniso_U_23
_atom_site_aniso_U_13
_atom_site_aniso_U_12
Pr1 0.0123(3) 0.0100(3) 0.0112(3) 0.000 0.0002(2) 0.000
Pr2 0.0123(3) 0.0092(3) 0.0104(3) 0.000 0.0000(2) 0.000
Pr3 0.0097(3) 0.0082(3) 0.0106(3) 0.000 -0.0004(2) 0.000
Pr4 0.0135(3) 0.0094(3) 0.0099(3) 0.000 -0.0009(2) 0.000
Pr5 0.0114(3) 0.0084(3) 0.0142(3) 0.000 0.0018(2) 0.000
Pr6 0.0121(3) 0.0111(3) 0.0137(3) 0.000 -0.0019(2) 0.000
Pr7 0.0224(4) 0.0120(3) 0.0162(3) 0.000 0.0056(3) 0.000
Co 0.0062(7) 0.0035(7) 0.0239(9) 0.000 0.0051(6) 0.000
In 0.0107(4) 0.0098(4) 0.0137(4) 0.000 0.0013(3) 0.000
S1 0.0142(14) 0.0112(13) 0.0111(13) 0.000 -0.0032(11) 0.000
S2 0.0065(13) 0.0095(12) 0.0157(14) 0.000 -0.0003(11) 0.000
S3 0.0113(14) 0.0127(13) 0.0107(13) 0.000 -0.0034(11) 0.000
S4 0.0144(14) 0.0103(13) 0.0095(13) 0.000 0.0003(11) 0.000
S5 0.0157(15) 0.0093(12) 0.0150(14) 0.000 0.0048(12) 0.000
S6 0.0069(13) 0.0104(12) 0.0117(13) 0.000 0.0024(10) 0.000
S7 0.0122(14) 0.0118(13) 0.0132(13) 0.000 0.0011(11) 0.000
S8 0.0148(15) 0.0188(15) 0.0157(15) 0.000 -0.0006(12) 0.000
S9 0.0120(14) 0.0103(12) 0.0101(13) 0.000 -0.0005(11) 0.000
S10 0.0138(14) 0.0105(13) 0.0106(13) 0.000 0.0012(11) 0.000
S11 0.0106(13) 0.0093(12) 0.0108(13) 0.000 0.0003(11) 0.000
S12 0.0151(16) 0.0262(17) 0.0136(14) 0.000 -0.0012(12) 0.000
S13 0.0119(14) 0.0104(13) 0.0101(13) 0.000 -0.0007(11) 0.000

loop_
_atom_type_symbol
_atom_type_description
_atom_type_scat_dispersion_real
_atom_type_scat_dispersion_imag
_atom_type_scat_source
S S 0.1246 0.1234 'International Tables Vol C Tables 4.2.6.8 and 6.1.1.4'
Co Co 0.3494 0.9721 'International Tables Vol C Tables 4.2.6.8 and 6.1.1.4'
In In -0.7276 1.3100 'International Tables Vol C Tables 4.2.6.8 and 6.1.1.4'
Pr Pr -0.2180 2.8214 'International Tables Vol C Tables 4.2.6.8 and 6.1.1.4'

loop_
_geom_angle_atom_site_label_1
_geom_angle_atom_site_label_2
_geom_angle_atom_site_label_3
_geom_angle
_geom_angle_site_symmetry_1
_geom_angle_site_symmetry_3
S5 Pr1 S5 92.07(9) 5_556 5_566
S5 Pr1 S7 82.68(8) 5_556 6_556
S5 Pr1 S7 82.68(8) 5_566 6_556
S5 Pr1 S13 157.21(9) 5_556 5_666
S5 Pr1 S13 86.69(7) 5_566 5_666
S7 Pr1 S13 119.62(7) 6_556 5_666
S5 Pr1 S13 86.69(7) 5_556 5_656
S5 Pr1 S13 157.21(9) 5_566 5_656
S7 Pr1 S13 119.62(7) 6_556 5_656
S13 Pr1 S13 85.77(8) 5_666 5_656
S5 Pr1 S3 124.68(6) 5_556 .
S5 Pr1 S3 124.68(6) 5_566 .
S7 Pr1 S3 65.61(8) 6_556 .
S13 Pr1 S3 73.22(7) 5_666 .
S13 Pr1 S3 73.22(7) 5_656 .
S5 Pr1 S5 82.81(8) 5_556 .
S5 Pr1 S5 82.81(8) 5_566 .
S7 Pr1 S5 159.04(9) 6_556 .
S13 Pr1 S5 74.46(7) 5_666 .
S13 Pr1 S5 74.46(7) 5_656 .
S3 Pr1 S5 135.35(8) . .
S5 Pr1 Pr6 115.51(6) 5_556 .
S5 Pr1 Pr6 115.51(6) 5_566 .
S7 Pr1 Pr6 152.22(7) 6_556 .
S13 Pr1 Pr6 46.42(5) 5_666 .
S13 Pr1 Pr6 46.42(5) 5_656 .
S3 Pr1 Pr6 86.61(6) . .
S5 Pr1 Pr6 48.74(6) . .
S5 Pr1 Pr1 43.97(5) 5_556 1_545
S5 Pr1 Pr1 136.03(5) 5_566 1_545
S7 Pr1 Pr1 90.0 6_556 1_545
S13 Pr1 Pr1 132.88(4) 5_666 1_545
S13 Pr1 Pr1 47.12(4) 5_656 1_545
S3 Pr1 Pr1 90.0 . 1_545
S5 Pr1 Pr1 90.0 . 1_545
Pr6 Pr1 Pr1 90.0 . 1_545
S5 Pr1 Pr1 136.03(5) 5_556 1_565
S5 Pr1 Pr1 43.97(5) 5_566 1_565
S7 Pr1 Pr1 90.0 6_556 1_565
S13 Pr1 Pr1 47.12(4) 5_666 1_565
S13 Pr1 Pr1 132.88(4) 5_656 1_565
S3 Pr1 Pr1 89.999(1) . 1_565
S5 Pr1 Pr1 90.0 . 1_565
Pr6 Pr1 Pr1 90.0 . 1_565
Pr1 Pr1 Pr1 179.998(19) 1_545 1_565
S9 Pr2 S9 85.67(8) 2_565 2
S9 Pr2 S3 148.62(8) 2_565 5_556
S9 Pr2 S3 86.21(6) 2 5_556
S9 Pr2 S3 86.21(6) 2_565 5_566
S9 Pr2 S3 148.62(8) 2 5_566
S3 Pr2 S3 85.12(8) 5_556 5_566
S9 Pr2 S8 75.54(7) 2_565 .
S9 Pr2 S8 75.54(7) 2 .
S3 Pr2 S8 131.06(6) 5_556 .
S3 Pr2 S8 131.06(6) 5_566 .
S9 Pr2 S7 144.19(8) 2_565 2
S9 Pr2 S7 84.78(6) 2 2
S3 Pr2 S7 64.68(8) 5_556 2
S3 Pr2 S7 118.01(8) 5_566 2
S8 Pr2 S7 68.66(7) . 2
S9 Pr2 S7 84.78(6) 2_565 2_565
S9 Pr2 S7 144.19(8) 2 2_565
S3 Pr2 S7 118.01(8) 5_556 2_565
S3 Pr2 S7 64.68(8) 5_566 2_565
S8 Pr2 S7 68.66(7) . 2_565
S7 Pr2 S7 83.10(8) 2 2_565
S9 Pr2 S11 76.50(7) 2_565 6_557
S9 Pr2 S11 76.50(7) 2 6_557
S3 Pr2 S11 72.14(7) 5_556 6_557
S3 Pr2 S11 72.14(7) 5_566 6_557
S8 Pr2 S11 141.52(9) . 6_557
S7 Pr2 S11 133.77(5) 2 6_557
S7 Pr2 S11 133.77(5) 2_565 6_557
S9 Pr2 Pr2 132.84(4) 2_565 1_545
S9 Pr2 Pr2 47.16(4) 2 1_545
S3 Pr2 Pr2 47.44(4) 5_556 1_545
S3 Pr2 Pr2 132.56(4) 5_566 1_545
S8 Pr2 Pr2 89.999(1) . 1_545
S7 Pr2 Pr2 48.45(4) 2 1_545
S7 Pr2 Pr2 131.55(4) 2_565 1_545
S11 Pr2 Pr2 90.000(1) 6_557 1_545
S9 Pr2 Pr2 47.16(4) 2_565 1_565
S9 Pr2 Pr2 132.84(4) 2 1_565
S3 Pr2 Pr2 132.56(4) 5_556 1_565
S3 Pr2 Pr2 47.44(4) 5_566 1_565
S8 Pr2 Pr2 89.999(1) . 1_565
S7 Pr2 Pr2 131.55(4) 2 1_565
S7 Pr2 Pr2 48.45(4) 2_565 1_565
S11 Pr2 Pr2 90.000(1) 6_557 1_565
Pr2 Pr2 Pr2 180.00(4) 1_545 1_565
S9 Pr2 Pr4 111.89(6) 2_565 6_557
S9 Pr2 Pr4 111.89(6) 2 6_557
S3 Pr2 Pr4 45.00(4) 5_556 6_557
S3 Pr2 Pr4 45.00(4) 5_566 6_557
S8 Pr2 Pr4 169.34(7) . 6_557
S7 Pr2 Pr4 103.69(6) 2 6_557
S7 Pr2 Pr4 103.69(6) 2_565 6_557
S11 Pr2 Pr4 49.14(6) 6_557 6_557
Pr2 Pr2 Pr4 90.0 1_545 6_557
Pr2 Pr2 Pr4 90.0 1_565 6_557
S9 Pr2 Pr7 107.51(6) 2_565 .
S9 Pr2 Pr7 107.51(6) 2 .
S3 Pr2 Pr7 103.84(6) 5_556 .
S3 Pr2 Pr7 103.84(6) 5_566 .
S8 Pr2 Pr7 44.14(6) . .
S7 Pr2 Pr7 44.23(4) 2 .
S7 Pr2 Pr7 44.23(4) 2_565 .
S11 Pr2 Pr7 174.34(6) 6_557 .
Pr2 Pr2 Pr7 90.0 1_545 .
Pr2 Pr2 Pr7 90.0 1_565 .
Pr4 Pr2 Pr7 125.21(2) 6_557 .
S6 Pr3 S6 88.10(8) 2 2_565
S6 Pr3 S10 147.09(9) 2 2_565
S6 Pr3 S10 83.53(7) 2_565 2_565
S6 Pr3 S10 83.53(7) 2 2
S6 Pr3 S10 147.09(9) 2_565 2
S10 Pr3 S10 86.44(8) 2_565 2
S6 Pr3 S2 82.04(7) 2 5_556
S6 Pr3 S2 143.86(8) 2_565 5_556
S10 Pr3 S2 121.85(8) 2_565 5_556
S10 Pr3 S2 66.16(8) 2 5_556
S6 Pr3 S2 143.86(8) 2 5_566
S6 Pr3 S2 82.04(7) 2_565 5_566
S10 Pr3 S2 66.16(8) 2_565 5_566
S10 Pr3 S2 121.85(8) 2 5_566
S2 Pr3 S2 85.74(8) 5_556 5_566
S6 Pr3 S1 72.24(7) 2 .
S6 Pr3 S1 72.24(7) 2_565 .
S10 Pr3 S1 133.61(5) 2_565 .
S10 Pr3 S1 133.61(5) 2 .
S2 Pr3 S1 71.64(7) 5_556 .
S2 Pr3 S1 71.64(7) 5_566 .
S6 Pr3 S11 78.88(7) 2 .
S6 Pr3 S11 78.87(7) 2_565 .
S10 Pr3 S11 68.30(7) 2_565 .
S10 Pr3 S11 68.30(7) 2 .
S2 Pr3 S11 132.09(5) 5_556 .
S2 Pr3 S11 132.09(5) 5_566 .
S1 Pr3 S11 139.31(9) . .
S6 Pr3 Pr3 45.95(4) 2 1_545
S6 Pr3 Pr3 134.05(4) 2_565 1_545
S10 Pr3 Pr3 133.22(4) 2_565 1_545
S10 Pr3 Pr3 46.78(4) 2 1_545
S2 Pr3 Pr3 47.13(4) 5_556 1_545
S2 Pr3 Pr3 132.87(4) 5_566 1_545
S1 Pr3 Pr3 90.001(1) . 1_545
S11 Pr3 Pr3 89.999(1) . 1_545
S6 Pr3 Pr3 134.05(4) 2 1_565
S6 Pr3 Pr3 45.95(4) 2_565 1_565
S10 Pr3 Pr3 46.78(4) 2_565 1_565
S10 Pr3 Pr3 133.22(4) 2 1_565
S2 Pr3 Pr3 132.87(4) 5_556 1_565
S2 Pr3 Pr3 47.13(4) 5_566 1_565
S1 Pr3 Pr3 90.001(1) . 1_565
S11 Pr3 Pr3 89.999(1) . 1_565
Pr3 Pr3 Pr3 180.0 1_545 1_565
S6 Pr3 Pr5 46.91(5) 2 .
S6 Pr3 Pr5 46.91(5) 2_565 .
S10 Pr3 Pr5 130.06(5) 2_565 .
S10 Pr3 Pr5 130.06(5) 2 .
S2 Pr3 Pr5 105.46(6) 5_556 .
S2 Pr3 Pr5 105.46(6) 5_566 .
S1 Pr3 Pr5 46.78(6) . .
S11 Pr3 Pr5 92.53(6) . .
Pr3 Pr3 Pr5 90.001(1) 1_545 .
Pr3 Pr3 Pr5 90.001(1) 1_565 .
S6 Pr3 Pr5 111.59(6) 2 6_557
S6 Pr3 Pr5 111.59(6) 2_565 6_557
S10 Pr3 Pr5 101.07(6) 2_565 6_557
S10 Pr3 Pr5 101.07(6) 2 6_557
S2 Pr3 Pr5 43.57(4) 5_556 6_557
S2 Pr3 Pr5 43.57(4) 5_566 6_557
S1 Pr3 Pr5 55.91(6) . 6_557
S11 Pr3 Pr5 164.78(6) . 6_557
Pr3 Pr3 Pr5 90.0 1_545 6_557
Pr3 Pr3 Pr5 90.0 1_565 6_557
Pr5 Pr3 Pr5 102.688(17) . 6_557
S13 Pr4 S10 135.71(4) 6_557 2
S13 Pr4 S10 135.71(4) 6_557 2_565
S10 Pr4 S10 86.84(8) 2 2_565
S13 Pr4 S3 74.46(7) 6_557 2_565
S10 Pr4 S3 138.25(8) 2 2_565
S10 Pr4 S3 78.72(7) 2_565 2_565
S13 Pr4 S3 74.46(7) 6_557 2
S10 Pr4 S3 78.72(7) 2 2
S10 Pr4 S3 138.25(8) 2_565 2
S3 Pr4 S3 86.48(8) 2_565 2
S13 Pr4 S12 77.34(8) 6_557 2
S10 Pr4 S12 67.42(8) 2 2
S10 Pr4 S12 121.35(8) 2_565 2
S3 Pr4 S12 151.65(9) 2_565 2
S3 Pr4 S12 88.79(7) 2 2
S13 Pr4 S12 77.34(8) 6_557 2_565
S10 Pr4 S12 121.35(8) 2 2_565
S10 Pr4 S12 67.42(8) 2_565 2_565
S3 Pr4 S12 88.79(6) 2_565 2_565
S3 Pr4 S12 151.65(9) 2 2_565
S12 Pr4 S12 82.27(8) 2 2_565
S13 Pr4 S11 132.06(8) 6_557 .
S10 Pr4 S11 67.16(7) 2 .
S10 Pr4 S11 67.16(7) 2_565 .
S3 Pr4 S11 71.13(7) 2_565 .
S3 Pr4 S11 71.13(7) 2 .
S12 Pr4 S11 132.98(6) 2 .
S12 Pr4 S11 132.98(6) 2_565 .
S13 Pr4 Pr4 89.998(1) 6_557 1_545
S10 Pr4 Pr4 46.58(4) 2 1_545
S10 Pr4 Pr4 133.42(4) 2_565 1_545
S3 Pr4 Pr4 133.24(4) 2_565 1_545
S3 Pr4 Pr4 46.76(4) 2 1_545
S12 Pr4 Pr4 48.87(4) 2 1_545
S12 Pr4 Pr4 131.13(4) 2_565 1_545
S11 Pr4 Pr4 90.002(1) . 1_545
S13 Pr4 Pr4 89.998(1) 6_557 1_565
S10 Pr4 Pr4 133.42(4) 2 1_565
S10 Pr4 Pr4 46.58(4) 2_565 1_565
S3 Pr4 Pr4 46.76(4) 2_565 1_565
S3 Pr4 Pr4 133.24(4) 2 1_565
S12 Pr4 Pr4 131.13(4) 2 1_565
S12 Pr4 Pr4 48.87(4) 2_565 1_565
S11 Pr4 Pr4 90.002(1) . 1_565
Pr4 Pr4 Pr4 180.0 1_545 1_565
S13 Pr4 Pr2 85.08(6) 6_557 6_657
S10 Pr4 Pr2 100.61(6) 2 6_657
S10 Pr4 Pr2 100.61(6) 2_565 6_657
S3 Pr4 Pr2 45.74(4) 2_565 6_657
S3 Pr4 Pr2 45.74(4) 2 6_657
S12 Pr4 Pr2 134.36(5) 2 6_657
S12 Pr4 Pr2 134.36(5) 2_565 6_657
S11 Pr4 Pr2 46.98(6) . 6_657
Pr4 Pr4 Pr2 90.0 1_545 6_657
Pr4 Pr4 Pr2 90.0 1_565 6_657
S2 Pr5 S2 88.78(8) 2_565 2
S2 Pr5 S1 135.61(4) 2_565 .
S2 Pr5 S1 135.61(4) 2 .
S2 Pr5 S6 74.86(7) 2_565 2_565
S2 Pr5 S6 133.87(8) 2 2_565
S1 Pr5 S6 71.87(7) . 2_565
S2 Pr5 S6 133.87(8) 2_565 2
S2 Pr5 S6 74.86(7) 2 2
S1 Pr5 S6 71.87(7) . 2
S6 Pr5 S6 86.01(8) 2_565 2
S2 Pr5 S9 128.75(8) 2_565 2
S2 Pr5 S9 71.93(7) 2 2
S1 Pr5 S9 77.80(7) . 2
S6 Pr5 S9 149.55(8) 2_565 2
S6 Pr5 S9 87.10(6) 2 2
S2 Pr5 S9 71.93(7) 2_565 2_565
S2 Pr5 S9 128.75(8) 2 2_565
S1 Pr5 S9 77.80(7) . 2_565
S6 Pr5 S9 87.10(6) 2_565 2_565
S6 Pr5 S9 149.55(8) 2 2_565
S9 Pr5 S9 83.99(8) 2 2_565
S2 Pr5 Pr5 134.39(4) 2_565 1_545
S2 Pr5 Pr5 45.61(4) 2 1_545
S1 Pr5 Pr5 90.000(1) . 1_545
S6 Pr5 Pr5 133.00(4) 2_565 1_545
S6 Pr5 Pr5 46.99(4) 2 1_545
S9 Pr5 Pr5 48.01(4) 2 1_545
S9 Pr5 Pr5 132.00(4) 2_565 1_545
S2 Pr5 Pr5 45.61(4) 2_565 1_565
S2 Pr5 Pr5 134.39(4) 2 1_565
S1 Pr5 Pr5 90.000(1) . 1_565
S6 Pr5 Pr5 46.99(4) 2_565 1_565
S6 Pr5 Pr5 133.00(4) 2 1_565
S9 Pr5 Pr5 132.00(4) 2 1_565
S9 Pr5 Pr5 48.01(4) 2_565 1_565
Pr5 Pr5 Pr5 180.0 1_545 1_565
S2 Pr5 Pr3 118.47(6) 2_565 .
S2 Pr5 Pr3 118.47(6) 2 .
S1 Pr5 Pr3 47.38(6) . .
S6 Pr5 Pr3 45.76(4) 2_565 .
S6 Pr5 Pr3 45.76(4) 2 .
S9 Pr5 Pr3 112.41(6) 2 .
S9 Pr5 Pr3 112.41(6) 2_565 .
Pr5 Pr5 Pr3 89.999(1) 1_545 .
Pr5 Pr5 Pr3 89.999(1) 1_565 .
S2 Pr5 Pr3 45.12(4) 2_565 6_657
S2 Pr5 Pr3 45.12(4) 2 6_657
S1 Pr5 Pr3 170.11(6) . 6_657
S6 Pr5 Pr3 101.12(6) 2_565 6_657
S6 Pr5 Pr3 101.12(6) 2 6_657
S9 Pr5 Pr3 109.30(6) 2 6_657
S9 Pr5 Pr3 109.30(6) 2_565 6_657
Pr5 Pr5 Pr3 90.0 1_545 6_657
Pr5 Pr5 Pr3 90.0 1_565 6_657
Pr3 Pr5 Pr3 122.73(2) . 6_657
S4 Pr6 S4 89.13(8) 2_565 2
S4 Pr6 S13 152.95(9) 2_565 5_656
S4 Pr6 S13 84.90(7) 2 5_656
S4 Pr6 S13 84.90(6) 2_565 5_666
S4 Pr6 S13 152.95(9) 2 5_666
S13 Pr6 S13 88.52(8) 5_656 5_666
S4 Pr6 S12 123.64(7) 2_565 .
S4 Pr6 S12 123.64(7) 2 .
S13 Pr6 S12 80.86(8) 5_656 .
S13 Pr6 S12 80.86(8) 5_666 .
S4 Pr6 S4 77.19(8) 2_565 6_656
S4 Pr6 S4 77.19(8) 2 6_656
S13 Pr6 S4 126.60(6) 5_656 6_656
S13 Pr6 S4 126.60(6) 5_666 6_656
S12 Pr6 S4 69.17(9) . 6_656
S4 Pr6 S5 76.45(8) 2_565 .
S4 Pr6 S5 76.45(8) 2 .
S13 Pr6 S5 76.50(7) 5_656 .
S13 Pr6 S5 76.50(7) 5_666 .
S12 Pr6 S5 148.17(9) . .
S4 Pr6 S5 142.66(9) 6_656 .
S4 Pr6 Pr1 111.49(6) 2_565 .
S4 Pr6 Pr1 111.49(6) 2 .
S13 Pr6 Pr1 47.98(5) 5_656 .
S13 Pr6 Pr1 47.98(5) 5_666 .
S12 Pr6 Pr1 98.01(7) . .
S4 Pr6 Pr1 167.18(6) 6_656 .
S5 Pr6 Pr1 50.15(6) . .
S4 Pr6 Pr6 134.56(4) 2_565 1_545
S4 Pr6 Pr6 45.44(4) 2 1_545
S13 Pr6 Pr6 45.74(4) 5_656 1_545
S13 Pr6 Pr6 134.26(4) 5_666 1_545
S12 Pr6 Pr6 90.0 . 1_545
S4 Pr6 Pr6 90.0 6_656 1_545
S5 Pr6 Pr6 90.0 . 1_545
Pr1 Pr6 Pr6 90.0 . 1_545
S4 Pr6 Pr6 45.44(4) 2_565 1_565
S4 Pr6 Pr6 134.56(4) 2 1_565
S13 Pr6 Pr6 134.26(4) 5_656 1_565
S13 Pr6 Pr6 45.74(4) 5_666 1_565
S12 Pr6 Pr6 90.0 . 1_565
S4 Pr6 Pr6 90.0 6_656 1_565
S5 Pr6 Pr6 90.0 . 1_565
Pr1 Pr6 Pr6 90.0 . 1_565
Pr6 Pr6 Pr6 180.00(4) 1_545 1_565
S4 Pr6 Pr7 46.55(5) 2_565 .
S4 Pr6 Pr7 46.55(4) 2 .
S13 Pr6 Pr7 115.31(6) 5_656 .
S13 Pr6 Pr7 115.31(6) 5_666 .
S12 Pr6 Pr7 156.17(7) . .
S4 Pr6 Pr7 87.00(6) 6_656 .
S5 Pr6 Pr7 55.66(6) . .
Pr1 Pr6 Pr7 105.82(2) . .
Pr6 Pr6 Pr7 90.0 1_545 .
Pr6 Pr6 Pr7 90.0 1_565 .
S8 Pr7 S7 71.71(8) . 2
S8 Pr7 S7 71.71(7) . 2_565
S7 Pr7 S7 87.72(9) 2 2_565
S8 Pr7 S4 136.04(4) . 2
S7 Pr7 S4 80.98(7) 2 2
S7 Pr7 S4 141.83(9) 2_565 2
S8 Pr7 S4 136.04(4) . 2_565
S7 Pr7 S4 141.83(9) 2 2_565
S7 Pr7 S4 80.98(7) 2_565 2_565
S4 Pr7 S4 85.77(8) 2 2_565
S8 Pr7 S12 79.77(8) . 5_666
S7 Pr7 S12 150.90(9) 2 5_666
S7 Pr7 S12 88.80(7) 2_565 5_666
S4 Pr7 S12 117.75(8) 2 5_666
S4 Pr7 S12 65.60(8) 2_565 5_666
S8 Pr7 S12 79.77(8) . 5_656
S7 Pr7 S12 88.80(7) 2 5_656
S7 Pr7 S12 150.90(9) 2_565 5_656
S4 Pr7 S12 65.60(8) 2 5_656
S4 Pr7 S12 117.75(8) 2_565 5_656
S12 Pr7 S12 80.42(8) 5_666 5_656
S8 Pr7 Pr7 89.998(1) . 1_545
S7 Pr7 Pr7 46.14(4) 2 1_545
S7 Pr7 Pr7 133.86(4) 2_565 1_545
S4 Pr7 Pr7 47.12(4) 2 1_545
S4 Pr7 Pr7 132.89(4) 2_565 1_545
S12 Pr7 Pr7 130.21(4) 5_666 1_545
S12 Pr7 Pr7 49.79(4) 5_656 1_545
S8 Pr7 Pr7 89.998(1) . 1_565
S7 Pr7 Pr7 133.86(4) 2 1_565
S7 Pr7 Pr7 46.14(4) 2_565 1_565
S4 Pr7 Pr7 132.89(4) 2 1_565
S4 Pr7 Pr7 47.12(4) 2_565 1_565
S12 Pr7 Pr7 49.79(4) 5_666 1_565
S12 Pr7 Pr7 130.21(4) 5_656 1_565
Pr7 Pr7 Pr7 180.00(2) 1_545 1_565
S8 Pr7 Pr6 176.51(7) . .
S7 Pr7 Pr6 105.88(6) 2 .
S7 Pr7 Pr6 105.88(6) 2_565 .
S4 Pr7 Pr6 44.75(4) 2 .
S4 Pr7 Pr6 44.75(4) 2_565 .
S12 Pr7 Pr6 102.86(6) 5_666 .
S12 Pr7 Pr6 102.86(6) 5_656 .
Pr7 Pr7 Pr6 90.0 1_545 .
Pr7 Pr7 Pr6 90.0 1_565 .
S8 Pr7 Pr2 45.97(7) . .
S7 Pr7 Pr2 46.78(5) 2 .
S7 Pr7 Pr2 46.78(5) 2_565 .
S4 Pr7 Pr2 126.77(5) 2 .
S4 Pr7 Pr2 126.77(5) 2_565 .
S12 Pr7 Pr2 114.24(6) 5_666 .
S12 Pr7 Pr2 114.24(6) 5_656 .
Pr7 Pr7 Pr2 90.0 1_545 .
Pr7 Pr7 Pr2 90.0 1_565 .
Pr6 Pr7 Pr2 130.54(2) . .
S8 Co S8 119.65(16) 2_564 2_554
S8 Co S10 116.25(9) 2_564 6_556
S8 Co S10 116.25(9) 2_554 6_556
S8 Co S2 106.40(9) 2_564 .
S8 Co S2 106.40(9) 2_554 .
S10 Co S2 84.18(11) 6_556 .
S9 In S6 178.72(10) 6_556 .
S9 In S1 90.31(8) 6_556 5_556
S6 In S1 88.86(8) . 5_556
S9 In S1 90.31(8) 6_556 5_566
S6 In S1 88.86(8) . 5_566
S1 In S1 98.88(10) 5_556 5_566
S9 In S11 89.43(8) 6_556 2_564
S6 In S11 91.41(8) . 2_564
S1 In S11 179.51(8) 5_556 2_564
S1 In S11 81.54(7) 5_566 2_564
S9 In S11 89.43(8) 6_556 2_554
S6 In S11 91.41(8) . 2_554
S1 In S11 81.54(7) 5_556 2_554
S1 In S11 179.51(8) 5_566 2_554
S11 In S11 98.03(10) 2_564 2_554
In S1 In 98.88(10) 5_556 5_566
In S1 Pr5 95.98(8) 5_556 .
In S1 Pr5 95.98(8) 5_566 .
In S1 Pr3 130.37(5) 5_556 .
In S1 Pr3 130.37(5) 5_566 .
Pr5 S1 Pr3 85.84(8) . .
Co S2 Pr5 103.72(9) . 2_564
Co S2 Pr5 103.72(9) . 2_554
Pr5 S2 Pr5 88.78(8) 2_564 2_554
Co S2 Pr3 88.81(8) . 5_556
Pr5 S2 Pr3 167.09(12) 2_564 5_556
Pr5 S2 Pr3 91.312(19) 2_554 5_556
Co S2 Pr3 88.81(8) . 5_566
Pr5 S2 Pr3 91.312(19) 2_564 5_566
Pr5 S2 Pr3 167.09(12) 2_554 5_566
Pr3 S2 Pr3 85.74(8) 5_556 5_566
Pr4 S3 Pr4 86.48(8) 2_564 2_554
Pr4 S3 Pr2 156.04(11) 2_564 5_556
Pr4 S3 Pr2 89.26(3) 2_554 5_556
Pr4 S3 Pr2 89.26(3) 2_564 5_566
Pr4 S3 Pr2 156.04(11) 2_554 5_566
Pr2 S3 Pr2 85.12(8) 5_556 5_566
Pr4 S3 Pr1 105.56(8) 2_564 .
Pr4 S3 Pr1 105.56(8) 2_554 .
Pr2 S3 Pr1 98.30(8) 5_556 .
Pr2 S3 Pr1 98.30(8) 5_566 .
Pr6 S4 Pr6 89.13(8) 2_554 2_564
Pr6 S4 Pr6 102.81(8) 2_554 6_556
Pr6 S4 Pr6 102.81(8) 2_564 6_556
Pr6 S4 Pr7 158.81(12) 2_554 2_564
Pr6 S4 Pr7 88.70(3) 2_564 2_564
Pr6 S4 Pr7 98.22(8) 6_556 2_564
Pr6 S4 Pr7 88.70(3) 2_554 2_554
Pr6 S4 Pr7 158.81(12) 2_564 2_554
Pr6 S4 Pr7 98.22(8) 6_556 2_554
Pr7 S4 Pr7 85.77(8) 2_564 2_554
Pr1 S5 Pr1 92.06(9) 5_556 5_566
Pr1 S5 Pr6 133.95(5) 5_556 .
Pr1 S5 Pr6 133.95(5) 5_566 .
Pr1 S5 Pr1 97.19(8) 5_556 .
Pr1 S5 Pr1 97.19(8) 5_566 .
Pr6 S5 Pr1 81.11(8) . .
In S6 Pr3 97.11(8) . 2_564
In S6 Pr3 97.11(8) . 2_554
Pr3 S6 Pr3 88.10(8) 2_564 2_554
In S6 Pr5 108.43(8) . 2_554
Pr3 S6 Pr5 154.42(11) 2_564 2_554
Pr3 S6 Pr5 87.34(3) 2_554 2_554
In S6 Pr5 108.43(8) . 2_564
Pr3 S6 Pr5 87.33(3) 2_564 2_564
Pr3 S6 Pr5 154.42(11) 2_554 2_564
Pr5 S6 Pr5 86.01(8) 2_554 2_564
Pr7 S7 Pr7 87.72(9) 2_554 2_564
Pr7 S7 Pr1 107.12(8) 2_554 6_656
Pr7 S7 Pr1 107.12(8) 2_564 6_656
Pr7 S7 Pr2 154.36(12) 2_554 2_564
Pr7 S7 Pr2 88.99(3) 2_564 2_564
Pr1 S7 Pr2 98.14(8) 6_656 2_564
Pr7 S7 Pr2 88.99(3) 2_554 2_554
Pr7 S7 Pr2 154.36(12) 2_564 2_554
Pr1 S7 Pr2 98.14(8) 6_656 2_554
Pr2 S7 Pr2 83.10(8) 2_564 2_554
Co S8 Co 119.65(16) 2_565 2
Co S8 Pr7 105.80(10) 2_565 .
Co S8 Pr7 105.80(10) 2 .
Co S8 Pr2 115.03(9) 2_565 .
Co S8 Pr2 115.03(9) 2 .
Pr7 S8 Pr2 89.89(9) . .
In S9 Pr2 98.36(8) 6_656 2_554
In S9 Pr2 98.36(8) 6_656 2_564
Pr2 S9 Pr2 85.67(8) 2_554 2_564
In S9 Pr5 95.06(8) 6_656 2_564
Pr2 S9 Pr5 166.52(11) 2_554 2_564
Pr2 S9 Pr5 93.59(2) 2_564 2_564
In S9 Pr5 95.06(8) 6_656 2_554
Pr2 S9 Pr5 93.59(2) 2_554 2_554
Pr2 S9 Pr5 166.52(11) 2_564 2_554
Pr5 S9 Pr5 83.99(8) 2_564 2_554
Co S10 Pr4 105.10(9) 6_656 2_564
Co S10 Pr4 105.10(9) 6_656 2_554
Pr4 S10 Pr4 86.83(8) 2_564 2_554
Co S10 Pr3 90.59(9) 6_656 2_554
Pr4 S10 Pr3 164.17(12) 2_564 2_554
Pr4 S10 Pr3 91.19(2) 2_554 2_554
Co S10 Pr3 90.59(9) 6_656 2_564
Pr4 S10 Pr3 91.19(2) 2_564 2_564
Pr4 S10 Pr3 164.17(12) 2_554 2_564
Pr3 S10 Pr3 86.44(8) 2_554 2_564
In S11 In 98.03(10) 2 2_565
In S11 Pr2 95.24(8) 2 6_657
In S11 Pr2 95.24(8) 2_565 6_657
In S11 Pr3 92.30(8) 2 .
In S11 Pr3 92.30(8) 2_565 .
Pr2 S11 Pr3 168.50(11) 6_657 .
In S11 Pr4 130.96(5) 2 .
In S11 Pr4 130.96(5) 2_565 .
Pr2 S11 Pr4 83.89(7) 6_657 .
Pr3 S11 Pr4 84.61(8) . .
Pr6 S12 Pr4 99.20(9) . 2_554
Pr6 S12 Pr4 99.20(8) . 2_564
Pr4 S12 Pr4 82.27(8) 2_554 2_564
Pr6 S12 Pr7 95.26(8) . 5_666
Pr4 S12 Pr7 165.48(12) 2_554 5_666
Pr4 S12 Pr7 96.81(2) 2_564 5_666
Pr6 S12 Pr7 95.26(8) . 5_656
Pr4 S12 Pr7 96.81(2) 2_554 5_656
Pr4 S12 Pr7 165.48(12) 2_564 5_656
Pr7 S12 Pr7 80.42(8) 5_666 5_656
Pr6 S13 Pr6 88.52(8) 5_656 5_666
Pr6 S13 Pr4 102.42(8) 5_656 6_657
Pr6 S13 Pr4 102.42(8) 5_666 6_657
Pr6 S13 Pr1 150.83(11) 5_656 5_666
Pr6 S13 Pr1 85.60(3) 5_666 5_666
Pr4 S13 Pr1 106.75(8) 6_657 5_666
Pr6 S13 Pr1 85.60(3) 5_656 5_656
Pr6 S13 Pr1 150.83(11) 5_666 5_656
Pr4 S13 Pr1 106.75(8) 6_657 5_656
Pr1 S13 Pr1 85.77(8) 5_666 5_656

loop_
_geom_bond_atom_site_label_1
_geom_bond_atom_site_label_2
_geom_bond_distance
_geom_bond_site_symmetry_2
Pr1 S5 2.770(2) 5_556
Pr1 S5 2.770(2) 5_566
Pr1 S7 2.914(3) 6_556
Pr1 S13 2.930(2) 5_666
Pr1 S13 2.930(2) 5_656
Pr1 S3 2.965(3) .
Pr1 S5 3.056(3) .
Pr1 Pr6 3.9320(10) .
Pr1 Pr1 3.9876(2) 1_545
Pr1 Pr1 3.9876(2) 1_565
Pr2 S9 2.932(2) 2_565
Pr2 S9 2.932(2) 2
Pr2 S3 2.948(2) 5_556
Pr2 S3 2.948(2) 5_566
Pr2 S8 2.965(3) .
Pr2 S7 3.006(2) 2
Pr2 S7 3.006(2) 2_565
Pr2 S11 3.026(3) 6_557
Pr2 Pr2 3.9876(2) 1_545
Pr2 Pr2 3.9876(2) 1_565
Pr2 Pr4 4.1157(10) 6_557
Pr2 Pr7 4.1245(10) .
Pr3 S6 2.868(2) 2
Pr3 S6 2.868(2) 2_565
Pr3 S10 2.912(2) 2_565
Pr3 S10 2.912(2) 2
Pr3 S2 2.931(2) 5_556
Pr3 S2 2.931(2) 5_566
Pr3 S1 2.950(3) .
Pr3 S11 3.038(3) .
Pr3 Pr3 3.9876(2) 1_545
Pr3 Pr3 3.9876(2) 1_565
Pr3 Pr5 3.9985(9) .
Pr3 Pr5 4.1346(10) 6_557
Pr4 S13 2.901(3) 6_557
Pr4 S10 2.901(2) 2
Pr4 S10 2.901(2) 2_565
Pr4 S3 2.910(2) 2_565
Pr4 S3 2.910(2) 2
Pr4 S12 3.031(3) 2
Pr4 S12 3.031(3) 2_565
Pr4 S11 3.130(3) .
Pr4 Pr4 3.9876(2) 1_545
Pr4 Pr4 3.9876(2) 1_565
Pr4 Pr2 4.1157(10) 6_657
Pr5 S2 2.850(2) 2_565
Pr5 S2 2.850(2) 2
Pr5 S1 2.921(3) .
Pr5 S6 2.923(2) 2_565
Pr5 S6 2.923(2) 2
Pr5 S9 2.980(2) 2
Pr5 S9 2.980(2) 2_565
Pr5 Pr5 3.9876(2) 1_545
Pr5 Pr5 3.9876(2) 1_565
Pr5 Pr3 4.1346(10) 6_657
Pr6 S4 2.841(2) 2_565
Pr6 S4 2.841(2) 2
Pr6 S13 2.857(2) 5_656
Pr6 S13 2.857(2) 5_666
Pr6 S12 2.860(3) .
Pr6 S4 2.887(3) 6_656
Pr6 S5 2.992(3) .
Pr6 Pr6 3.9876(2) 1_545
Pr6 Pr6 3.9876(2) 1_565
Pr6 Pr7 4.0348(10) .
Pr7 S8 2.872(3) .
Pr7 S7 2.877(2) 2
Pr7 S7 2.877(2) 2_565
Pr7 S4 2.930(2) 2
Pr7 S4 2.930(2) 2_565
Pr7 S12 3.088(3) 5_666
Pr7 S12 3.088(3) 5_656
Pr7 Pr7 3.9876(2) 1_545
Pr7 Pr7 3.9876(2) 1_565
Co S8 2.3063(18) 2_564
Co S8 2.3063(18) 2_554
Co S10 2.344(4) 6_556
Co S2 2.412(3) .
In S9 2.602(3) 6_556
In S6 2.603(3) .
In S1 2.624(2) 5_556
In S1 2.624(2) 5_566
In S11 2.641(2) 2_564
In S11 2.641(2) 2_554
S1 In 2.624(2) 5_556
S1 In 2.624(2) 5_566
S2 Pr5 2.850(2) 2_564
S2 Pr5 2.850(2) 2_554
S2 Pr3 2.931(2) 5_556
S2 Pr3 2.931(2) 5_566
S3 Pr4 2.910(2) 2_564
S3 Pr4 2.910(2) 2_554
S3 Pr2 2.948(2) 5_556
S3 Pr2 2.948(2) 5_566
S4 Pr6 2.841(2) 2_554
S4 Pr6 2.841(2) 2_564
S4 Pr6 2.887(3) 6_556
S4 Pr7 2.930(2) 2_564
S4 Pr7 2.930(2) 2_554
S5 Pr1 2.770(2) 5_556
S5 Pr1 2.770(2) 5_566
S6 Pr3 2.868(2) 2_564
S6 Pr3 2.868(2) 2_554
S6 Pr5 2.923(2) 2_554
S6 Pr5 2.923(2) 2_564
S7 Pr7 2.877(2) 2_554
S7 Pr7 2.877(2) 2_564
S7 Pr1 2.913(3) 6_656
S7 Pr2 3.006(2) 2_564
S7 Pr2 3.006(2) 2_554
S8 Co 2.3063(18) 2_565
S8 Co 2.3063(18) 2
S9 In 2.602(3) 6_656
S9 Pr2 2.932(2) 2_554
S9 Pr2 2.932(2) 2_564
S9 Pr5 2.980(2) 2_564
S9 Pr5 2.980(2) 2_554
S10 Co 2.344(4) 6_656
S10 Pr4 2.901(2) 2_564
S10 Pr4 2.901(2) 2_554
S10 Pr3 2.912(2) 2_554
S10 Pr3 2.912(2) 2_564
S11 In 2.641(2) 2
S11 In 2.641(2) 2_565
S11 Pr2 3.026(3) 6_657
S12 Pr4 3.031(3) 2_554
S12 Pr4 3.031(3) 2_564
S12 Pr7 3.088(3) 5_666
S12 Pr7 3.088(3) 5_656
S13 Pr6 2.857(2) 5_656
S13 Pr6 2.857(2) 5_666
S13 Pr4 2.900(3) 6_657
S13 Pr1 2.930(2) 5_666
S13 Pr1 2.930(2) 5_656
